data_2005138
loop_
_publ_author_name
'Uchida, A.'
'Mizutani, H.'
'Ohshima, S.'
'Oonishi, I.'
'Hano, Y.'
'Fukai, T.'
'Nomura, T.'

_publ_section_title
;
 Morusin and Morusin Dimethyl Ether
;
_journal_issue 7
_journal_name_full 'Acta Crystallographica Section C'
_journal_page_first 1713
_journal_page_last 1716
_journal_paper_doi 10.1107/S0108270196001382
_journal_volume 52
_journal_year 1996
_chemical_formula_sum 'C25 H24 O6'
_chemical_formula_weight 420.44
_chemical_name_common morusin
_chemical_name_systematic
;2-(2,4-dihydroxyphenyl)-5-hydroxy-3-(3-methyl-2-butenyl)-4H-6,6-dimethylpyrano-
[2,3-h]-1-benzopyran-4-one
;
_space_group_IT_number 14
_symmetry_cell_setting monoclinic
_symmetry_space_group_name_Hall '-P 2ybc'
_symmetry_space_group_name_H-M 'P 1 21/c 1'
_audit_creation_method SHELXL-93
_cell_angle_alpha 90.00
_cell_angle_beta 111.945(5)
_cell_angle_gamma 90.00
_cell_formula_units_Z 4
_cell_length_a 11.0672(8)
_cell_length_b 17.6850(12)
_cell_length_c 12.0475(8)
_cell_measurement_reflns_used 25
_cell_measurement_temperature 293(2)
_cell_measurement_theta_max 60
_cell_measurement_theta_min 57
_cell_volume 2187.1(3)
_computing_cell_refinement 'MSC/AFC (Molecular Structure Corporation, 1988)'
_computing_data_collection 'MSC/AFC (Molecular Structure Corporation, 1988)'
_computing_data_reduction 'TEXSAN (Molecular Structure Corporation, 1985)'
_computing_molecular_graphics 'ORTEPII (Johnson, 1976)'
_computing_structure_refinement 'SHELXL93 (Sheldrick, 1993)'
_computing_structure_solution 'SHELXL86 (Sheldrick, 1990)'
_diffrn_ambient_temperature 293(2)
_diffrn_measurement_device 'RIGAKU AFC-6 four-circle diffractometer'
_diffrn_measurement_method 'Profile data from \w-2\q'
_diffrn_radiation_monochromator graphite
_diffrn_radiation_source 'fine-focus sealed tube'
_diffrn_radiation_type CuK\a
_diffrn_radiation_wavelength 1.54180
_diffrn_reflns_av_R_equivalents 0.0000
_diffrn_reflns_av_sigmaI/netI 0.0271
_diffrn_reflns_limit_h_max 12
_diffrn_reflns_limit_h_min 0
_diffrn_reflns_limit_k_max 20
_diffrn_reflns_limit_k_min 0
_diffrn_reflns_limit_l_max 12
_diffrn_reflns_limit_l_min -13
_diffrn_reflns_number 3463
_diffrn_reflns_theta_max 62.49
_diffrn_reflns_theta_min 4.31
_diffrn_standards_decay_% 0
_diffrn_standards_interval_count 100
_diffrn_standards_number 3
_exptl_absorpt_coefficient_mu 0.748
_exptl_absorpt_correction_type none
_exptl_crystal_colour colourless
_exptl_crystal_density_diffrn 1.277
_exptl_crystal_description Prism
_exptl_crystal_F_000 888
_exptl_crystal_size_max 0.4
_exptl_crystal_size_mid 0.4
_exptl_crystal_size_min 0.2
_refine_diff_density_max 0.601
_refine_diff_density_min -0.274
_refine_ls_extinction_method none
_refine_ls_goodness_of_fit_all 0.787
_refine_ls_goodness_of_fit_obs 0.778
_refine_ls_hydrogen_treatment noref
_refine_ls_matrix_type full
_refine_ls_number_parameters 287
_refine_ls_number_reflns 3463
_refine_ls_number_restraints 0
_refine_ls_restrained_S_all 0.787
_refine_ls_restrained_S_obs 0.778
_refine_ls_R_factor_all 0.0800
_refine_ls_R_factor_obs 0.0605
_refine_ls_shift/esd_max -0.022
_refine_ls_shift/esd_mean 0.005
_refine_ls_structure_factor_coef Fsqd
_refine_ls_weighting_scheme
; calc w = 1/[\s^2^(Fo^2^) + (0.1678P)^2^ + 2.4812P] where
P = (Fo^2^+2Fc^2^)/3
;
_refine_ls_wR_factor_all 0.2162
_refine_ls_wR_factor_obs 0.1848
_reflns_number_observed 2639
_reflns_number_total 3463
_reflns_observed_criterion >2sigma(I)
_cod_data_source_file ka1170.cif
_cod_data_source_block I
_cod_original_sg_symbol_H-M 'P 21/c'
_cod_database_code 2005138

loop_
_symmetry_equiv_pos_as_xyz
'x, y, z'
'-x, y+1/2, -z+1/2'
'-x, -y, -z'
'x, -y-1/2, z-1/2'

loop_
_atom_site_aniso_label
_atom_site_aniso_U_11
_atom_site_aniso_U_22
_atom_site_aniso_U_33
_atom_site_aniso_U_12
_atom_site_aniso_U_13
_atom_site_aniso_U_23
O1 0.0424(11) 0.0368(10) 0.0502(11) 0.0013(8) 0.0101(9) 0.0038(8)
C2 0.047(2) 0.041(2) 0.0424(15) 0.0042(12) 0.0123(13) -0.0006(12)
C3 0.051(2) 0.043(2) 0.051(2) -0.0014(13) 0.0070(14) 0.0002(13)
C4 0.054(2) 0.038(2) 0.053(2) -0.0034(13) 0.0128(14) -0.0065(13)
O4 0.0687(15) 0.0381(12) 0.077(2) -0.0134(10) 0.0009(12) 0.0001(11)
C5 0.057(2) 0.0351(15) 0.057(2) 0.0033(13) 0.0144(15) 0.0009(13)
O5 0.083(2) 0.0378(12) 0.080(2) -0.0064(11) 0.0006(13) 0.0097(11)
C6 0.055(2) 0.045(2) 0.052(2) 0.0108(14) 0.0067(14) 0.0044(14)
C7 0.0395(15) 0.049(2) 0.049(2) 0.0042(12) 0.0075(13) -0.0059(13)
C8 0.0405(15) 0.041(2) 0.052(2) 0.0011(12) 0.0120(13) -0.0029(13)
C9 0.0432(15) 0.0331(14) 0.047(2) 0.0042(11) 0.0148(12) 0.0004(11)
C10 0.0452(15) 0.0360(14) 0.047(2) 0.0027(11) 0.0137(13) -0.0013(12)
C1' 0.049(2) 0.0388(15) 0.046(2) 0.0032(12) 0.0100(13) 0.0023(12)
C2' 0.049(2) 0.050(2) 0.049(2) -0.0021(13) 0.0154(13) 0.0042(13)
O2' 0.065(2) 0.092(2) 0.102(2) 0.0220(14) 0.0389(15) 0.046(2)
C3' 0.050(2) 0.049(2) 0.048(2) 0.0083(13) 0.0104(13) 0.0059(13)
C4' 0.069(2) 0.039(2) 0.045(2) 0.0071(14) 0.0191(15) 0.0029(12)
O4' 0.090(2) 0.0481(13) 0.0599(13) 0.0178(11) 0.0325(13) 0.0158(10)
C5' 0.080(2) 0.063(2) 0.090(3) 0.013(2) 0.050(2) 0.023(2)
C6' 0.064(2) 0.059(2) 0.086(2) 0.019(2) 0.037(2) 0.018(2)
C11 0.058(2) 0.064(2) 0.058(2) -0.008(2) 0.017(2) -0.007(2)
C12 0.064(2) 0.087(3) 0.072(2) 0.002(2) 0.026(2) 0.006(2)
C13 0.049(2) 0.083(2) 0.062(2) -0.015(2) 0.006(2) 0.011(2)
C14 0.064(3) 0.182(6) 0.112(4) -0.025(3) 0.026(3) -0.012(4)
C15 0.068(3) 0.131(4) 0.080(3) -0.004(3) 0.002(2) -0.008(3)
O7 0.0505(12) 0.0584(14) 0.0614(13) 0.0038(10) -0.0018(10) -0.0076(11)
C16 0.056(2) 0.060(2) 0.069(2) -0.007(2) 0.010(2) -0.018(2)
C17 0.054(2) 0.055(2) 0.082(2) -0.012(2) 0.012(2) -0.013(2)
C18 0.053(2) 0.046(2) 0.070(2) -0.0064(14) 0.012(2) 0.0003(15)
C19 0.069(3) 0.095(3) 0.100(3) -0.017(2) -0.011(2) -0.012(3)
C20 0.127(4) 0.088(3) 0.107(3) -0.012(3) 0.062(3) -0.028(3)

loop_
_atom_site_label
_atom_site_occupancy
_atom_site_fract_x
_atom_site_fract_y
_atom_site_fract_z
_atom_site_U_iso_or_equiv
_atom_site_thermal_displace_type
_atom_site_calc_flag
_atom_site_refinement_flags
_atom_site_type_symbol
O1 1 0.3324(2) 0.13461(10) -0.0365(2) 0.0452(5) Uani d . O
C2 1 0.2230(3) 0.1162(2) -0.1318(2) 0.0449(7) Uani d . C
C3 1 0.1721(3) 0.0462(2) -0.1496(3) 0.0518(8) Uani d . C
C4 1 0.2310(3) -0.0118(2) -0.0608(3) 0.0502(7) Uani d . C
O4 1 0.1835(2) -0.07745(12) -0.0695(2) 0.0690(7) Uani d . O
C5 1 0.4215(3) -0.0448(2) 0.1248(3) 0.0516(8) Uani d . C
O5 1 0.3826(3) -0.11763(12) 0.1187(2) 0.0754(8) Uani d . O
H5 1 0.3100(21) -0.1221(6) 0.0661(31) 0.113 Uiso calc R H
C6 1 0.5313(3) -0.0221(2) 0.2198(3) 0.0547(8) Uani d . C
H6 1 0.5791(3) -0.0568(2) 0.2776(3) 0.066 Uiso calc R H
C7 1 0.5693(3) 0.0531(2) 0.2279(3) 0.0487(7) Uani d . C
C8 1 0.5060(3) 0.1064(2) 0.1415(3) 0.0462(7) Uani d . C
C9 1 0.3960(3) 0.08153(15) 0.0469(2) 0.0416(6) Uani d . C
C10 1 0.3493(3) 0.0075(2) 0.0364(2) 0.0437(7) Uani d . C
C1' 1 0.1750(3) 0.1828(2) -0.2104(3) 0.0470(7) Uani d . C
C2' 1 0.0565(3) 0.2177(2) -0.2267(3) 0.0499(7) Uani d . C
O2' 1 -0.0244(3) 0.1940(2) -0.1727(3) 0.0844(9) Uani d . O
H2' 1 0.0175(9) 0.1706(28) -0.1116(27) 0.127 Uiso calc R H
C3' 1 0.0143(3) 0.2795(2) -0.3020(3) 0.0513(7) Uani d . C
H3' 1 -0.0648(3) 0.3024(2) -0.3122(3) 0.062 Uiso calc R H
C4' 1 0.0890(3) 0.3066(2) -0.3609(3) 0.0515(8) Uani d . C
O4' 1 0.0507(3) 0.36732(12) -0.4381(2) 0.0647(7) Uani d . O
H4' 1 -0.0119(29) 0.3882(16) -0.4304(30) 0.097 Uiso calc R H
C5' 1 0.2078(4) 0.2736(2) -0.3455(4) 0.0721(10) Uani d . C
H5' 1 0.2581(4) 0.2920(2) -0.3865(4) 0.087 Uiso calc R H
C6' 1 0.2503(4) 0.2132(2) -0.2690(3) 0.0671(10) Uani d . C
H6' 1 0.3314(4) 0.1921(2) -0.2563(3) 0.080 Uiso calc R H
C11 1 0.0657(3) 0.0245(2) -0.2659(3) 0.0615(9) Uani d . C
H11A 1 0.0549(3) 0.0652(2) -0.3227(3) 0.074 Uiso calc R H
H11B 1 0.0937(3) -0.0199(2) -0.2972(3) 0.074 Uiso calc R H
C12 1 -0.0619(4) 0.0082(2) -0.2591(4) 0.0739(10) Uani d . C
H12 1 -0.0767(4) 0.0267(2) -0.1931(4) 0.089 Uiso calc R H
C13 1 -0.1596(3) -0.0314(2) -0.3411(3) 0.0688(10) Uani d . C
C14 1 -0.2853(5) -0.0400(4) -0.3265(5) 0.121(2) Uani d . C
H14A 1 -0.3047(22) -0.0928(4) -0.3243(42) 0.182 Uiso calc R H
H14B 1 -0.3529(9) -0.0164(24) -0.3925(23) 0.182 Uiso calc R H
H14C 1 -0.2803(16) -0.0165(24) -0.2530(22) 0.182 Uiso calc R H
C15 1 -0.1539(4) -0.0658(3) -0.4485(4) 0.101(2) Uani d . C
H15A 1 -0.2161(28) -0.0417(16) -0.5178(4) 0.151 Uiso calc R H
H15B 1 -0.1738(38) -0.1186(6) -0.4496(18) 0.151 Uiso calc R H
H15C 1 -0.0680(12) -0.0596(20) -0.4492(18) 0.151 Uiso calc R H
O7 1 0.6775(2) 0.07265(13) 0.3238(2) 0.0633(6) Uani d . O
C16 1 0.6929(3) 0.1526(2) 0.3620(3) 0.0652(9) Uani d . C
C17 1 0.6512(3) 0.2030(2) 0.2552(3) 0.0675(10) Uani d . C
H17 1 0.6904(3) 0.2501(2) 0.2606(3) 0.081 Uiso calc R H
C18 1 0.5600(3) 0.1823(2) 0.1533(3) 0.0594(8) Uani d . C
H18 1 0.5304(3) 0.2159(2) 0.0894(3) 0.071 Uiso calc R H
C19 1 0.8365(4) 0.1595(3) 0.4358(5) 0.100(2) Uani d . C
H19A 1 0.8555(8) 0.2101(7) 0.4663(28) 0.151 Uiso calc R H
H19B 1 0.8855(4) 0.1484(21) 0.3867(9) 0.151 Uiso calc R H
H19C 1 0.8600(8) 0.1245(15) 0.5013(20) 0.151 Uiso calc R H
C20 1 0.6091(5) 0.1653(3) 0.4342(5) 0.102(2) Uani d . C
H20A 1 0.6180(31) 0.2167(7) 0.4617(30) 0.153 Uiso calc R H
H20B 1 0.6361(26) 0.1317(16) 0.5018(20) 0.153 Uiso calc R H
H20C 1 0.5196(7) 0.1555(22) 0.3852(11) 0.153 Uiso calc R H

loop_
_atom_type_symbol
_atom_type_description
_atom_type_scat_dispersion_real
_atom_type_scat_dispersion_imag
_atom_type_scat_source
C C 0.0181 0.0091 'International Tables Vol C Tables 4.2.6.8 and 6.1.1.4'
H H 0.0000 0.0000 'International Tables Vol C Tables 4.2.6.8 and 6.1.1.4'
O O 0.0492 0.0322 'International Tables Vol C Tables 4.2.6.8 and 6.1.1.4'

loop_
_geom_angle_atom_site_label_1
_geom_angle_atom_site_label_2
_geom_angle_atom_site_label_3
_geom_angle
_geom_angle_publ_flag
C9 O1 C2 120.6(2) yes
C3 C2 O1 122.9(3) yes
C3 C2 C1' 127.0(3) yes
O1 C2 C1' 110.1(2) yes
C2 C3 C4 119.3(3) yes
C2 C3 C11 121.3(3) yes
C4 C3 C11 119.1(3) yes
O4 C4 C10 120.8(3) yes
O4 C4 C3 122.1(3) yes
C10 C4 C3 117.1(3) yes
O5 C5 C6 119.0(3) yes
O5 C5 C10 120.3(3) yes
C6 C5 C10 120.7(3) yes
C7 C6 C5 119.0(3) yes
O7 C7 C8 120.2(3) yes
O7 C7 C6 116.7(3) yes
C8 C7 C6 123.0(3) yes
C7 C8 C9 116.3(3) yes
C7 C8 C18 118.7(3) yes
C9 C8 C18 125.0(3) yes
O1 C9 C10 120.5(2) yes
O1 C9 C8 116.1(2) yes
C10 C9 C8 123.5(3) yes
C9 C10 C5 117.4(3) yes
C9 C10 C4 119.5(3) yes
C5 C10 C4 123.1(3) yes
C6' C1' C2' 118.0(3) yes
C6' C1' C2 119.6(3) yes
C2' C1' C2 122.4(3) yes
O2' C2' C3' 115.9(3) yes
O2' C2' C1' 123.5(3) yes
C3' C2' C1' 120.6(3) yes
C2' C3' C4' 119.8(3) yes
O4' C4' C3' 122.1(3) yes
O4' C4' C5' 117.1(3) yes
C3' C4' C5' 120.8(3) yes
C4' C5' C6' 119.2(3) yes
C5' C6' C1' 121.5(3) yes
C12 C11 C3 115.5(3) yes
C13 C12 C11 125.5(4) yes
C12 C13 C15 125.3(4) yes
C12 C13 C14 119.8(4) yes
C15 C13 C14 114.9(4) yes
C7 O7 C16 118.0(2) yes
O7 C16 C17 110.0(3) yes
O7 C16 C20 107.3(3) yes
C17 C16 C20 110.5(3) yes
O7 C16 C19 103.6(3) yes
C17 C16 C19 112.2(3) yes
C20 C16 C19 112.8(4) yes
C18 C17 C16 121.4(3) yes
C17 C18 C8 119.4(3) yes

loop_
_geom_bond_atom_site_label_1
_geom_bond_atom_site_label_2
_geom_bond_distance
_geom_bond_publ_flag
O1 C9 1.363(3) yes
O1 C2 1.360(3) yes
C2 C3 1.344(4) yes
C2 C1' 1.480(4) yes
C3 C4 1.448(4) yes
C3 C11 1.505(4) yes
C4 O4 1.262(4) yes
C4 C10 1.434(4) yes
C5 O5 1.352(4) yes
C5 C6 1.381(4) yes
C5 C10 1.412(4) yes
C6 C7 1.388(4) yes
C7 O7 1.362(4) yes
C7 C8 1.384(4) yes
C8 C9 1.391(4) yes
C8 C18 1.455(4) yes
C9 C10 1.395(4) yes
C1' C6' 1.386(4) yes
C1' C2' 1.395(4) yes
C2' O2' 1.355(4) yes
C2' C3' 1.385(4) yes
C3' C4' 1.363(4) yes
C4' O4' 1.379(4) yes
C4' C5' 1.386(5) yes
C5' C6' 1.374(5) yes
C11 C12 1.474(5) yes
C12 C13 1.355(5) yes
C13 C15 1.451(6) yes
C13 C14 1.475(6) yes
O7 C16 1.476(4) yes
C16 C17 1.490(5) yes
C16 C20 1.508(6) yes
C16 C19 1.508(5) yes
C17 C18 1.316(5) yes

loop_
_geom_torsion_atom_site_label_1
_geom_torsion_atom_site_label_2
_geom_torsion_atom_site_label_3
_geom_torsion_atom_site_label_4
_geom_torsion
C9 O1 C2 C3 -0.2(4)
C9 O1 C2 C1' -178.4(2)
O1 C2 C3 C4 3.6(5)
C1' C2 C3 C4 -178.6(3)
O1 C2 C3 C11 -169.2(3)
C1' C2 C3 C11 8.7(5)
C2 C3 C4 O4 176.2(3)
C11 C3 C4 O4 -10.9(5)
C2 C3 C4 C10 -5.9(5)
C11 C3 C4 C10 167.0(3)
O5 C5 C6 C7 -178.3(3)
C10 C5 C6 C7 0.5(5)
C5 C6 C7 O7 179.4(3)
C5 C6 C7 C8 -3.4(5)
O7 C7 C8 C9 -179.7(3)
C6 C7 C8 C9 3.2(4)
O7 C7 C8 C18 2.2(4)
C6 C7 C8 C18 -174.9(3)
C2 O1 C9 C10 -0.5(4)
C2 O1 C9 C8 -179.3(2)
C7 C8 C9 O1 178.6(2)
C18 C8 C9 O1 -3.4(4)
C7 C8 C9 C10 -0.2(4)
C18 C8 C9 C10 177.8(3)
O1 C9 C10 C5 178.8(2)
C8 C9 C10 C5 -2.5(4)
O1 C9 C10 C4 -2.1(4)
C8 C9 C10 C4 176.6(3)
O5 C5 C10 C9 -178.9(3)
C6 C5 C10 C9 2.3(4)
O5 C5 C10 C4 2.0(5)
C6 C5 C10 C4 -176.7(3)
O4 C4 C10 C9 -176.9(3)
C3 C4 C10 C9 5.2(4)
O4 C4 C10 C5 2.2(5)
C3 C4 C10 C5 -175.7(3)
C3 C2 C1' C6' -113.2(4)
O1 C2 C1' C6' 64.9(4)
C3 C2 C1' C2' 67.9(4)
O1 C2 C1' C2' -114.0(3)
C6' C1' C2' O2' -178.9(3)
C2 C1' C2' O2' 0.0(5)
C6' C1' C2' C3' 1.7(5)
C2 C1' C2' C3' -179.4(3)
O2' C2' C3' C4' -179.3(3)
C1' C2' C3' C4' 0.1(5)
C2' C3' C4' O4' 179.1(3)
C2' C3' C4' C5' -0.7(5)
O4' C4' C5' C6' 179.7(3)
C3' C4' C5' C6' -0.5(6)
C4' C5' C6' C1' 2.4(6)
C2' C1' C6' C5' -3.0(5)
C2 C1' C6' C5' 178.1(3)
C2 C3 C11 C12 -112.9(4)
C4 C3 C11 C12 74.3(4)
C3 C11 C12 C13 -160.8(4)
C11 C12 C13 C15 1.2(7)
C11 C12 C13 C14 -176.7(4)
C8 C7 O7 C16 25.9(4)
C6 C7 O7 C16 -156.9(3)
C7 O7 C16 C17 -40.4(4)
C7 O7 C16 C20 79.9(4)
C7 O7 C16 C19 -160.5(3)
O7 C16 C17 C18 30.2(5)
C20 C16 C17 C18 -88.1(4)
C19 C16 C17 C18 145.0(4)
C16 C17 C18 C8 -5.0(5)
C7 C8 C18 C17 -13.0(5)
C9 C8 C18 C17 169.1(3)

loop_
_cod_related_entry_id
_cod_related_entry_database
_cod_related_entry_code
1 ChemSpider 4444990
